data_4100659
_journal_name_full 'Journal of the American Chemical Society'
_journal_paper_doi 10.1021/ja043116u
_journal_year 2005
_chemical_formula_moiety '3 x (C40 H43 N3 O4), H2O, 3/2 x (C4 H10 O)'
_chemical_formula_sum 'C126 H146 N9 O14.5'
_chemical_formula_weight 2018.52
_space_group_IT_number 4
_symmetry_cell_setting monoclinic
_symmetry_space_group_name_Hall 'P 2yb'
_symmetry_space_group_name_H-M 'P 1 21 1'
_cell_angle_alpha 90.00
_cell_angle_beta 108.62(5)
_cell_angle_gamma 90.00
_cell_formula_units_Z 2
_cell_length_a 21.143(3)
_cell_length_b 12.572(2)
_cell_length_c 23.800(3)
_cell_measurement_temperature 293(2)
_cell_volume 5995.1(15)
_diffrn_ambient_temperature 293(2)
_exptl_crystal_density_diffrn 1.118
_cod_depositor_comments
;
The following automatic conversions were performed:
'_symmetry_cell_setting' value 'Monoclinic' changed to 'monoclinic'
according to '/home/saulius/struct/CIF-dictionaries/cif_core.dic'
dictionary named 'cif_core.dic' version 2.4.1 from 2010-06-29.

Automatic conversion script
Id: cif_fix_enum 1527 2010-12-29 10:47:43Z saulius 
;
_cod_original_sg_symbol_H-M 'P 21'
_cod_original_formula_sum 'C126 H146 N9 O14.50'
_cod_database_code 4100659

loop_
_symmetry_equiv_pos_as_xyz
'x, y, z'
'-x, y+1/2, -z'

loop_
_atom_site_label
_atom_site_type_symbol
_atom_site_fract_x
_atom_site_fract_y
_atom_site_fract_z
_atom_site_U_iso_or_equiv
_atom_site_adp_type
_atom_site_occupancy
_atom_site_symmetry_multiplicity
_atom_site_calc_flag
_atom_site_refinement_flags
_atom_site_disorder_assembly
_atom_site_disorder_group
C01A C 0.6449(3) -0.0435(5) 0.1045(3) 0.0744(16) Uani 1 1 d D . .
C02A C 0.6904(4) -0.1265(6) 0.1437(4) 0.101(2) Uani 1 1 d DU . .
H02A H 0.7359 -0.1031 0.1542 0.151 Uiso 1 1 calc R . .
H02B H 0.6855 -0.1927 0.1226 0.151 Uiso 1 1 calc R . .
H02C H 0.6785 -0.1362 0.1790 0.151 Uiso 1 1 calc R . .
C03A C 0.5730(3) -0.0815(6) 0.0826(4) 0.100(2) Uani 1 1 d DU . .
H03A H 0.5577 -0.0940 0.1159 0.150 Uiso 1 1 calc R . .
H03B H 0.5703 -0.1464 0.0606 0.150 Uiso 1 1 calc R . .
H03C H 0.5456 -0.0283 0.0574 0.150 Uiso 1 1 calc R . .
C04A C 0.6668(5) -0.0127(7) 0.0517(3) 0.105(2) Uani 1 1 d DU . .
H04A H 0.6375 0.0411 0.0289 0.157 Uiso 1 1 calc R . .
H04B H 0.6652 -0.0741 0.0273 0.157 Uiso 1 1 calc R . .
H04C H 0.7116 0.0144 0.0656 0.157 Uiso 1 1 calc R . .
OUA O 0.64189(17) 0.0507(3) 0.14114(16) 0.0644(9) Uani 1 1 d . . .
C0A C 0.6960(2) 0.1122(4) 0.1623(2) 0.0560(12) Uani 1 1 d . . .
O0A O 0.75019(16) 0.0954(3) 0.15785(16) 0.0662(10) Uani 1 1 d . . .
N1 N 0.68185(18) 0.2013(4) 0.18817(17) 0.0543(10) Uani 1 1 d . . .
H1 H 0.6475 0.2045 0.2001 0.065 Uiso 1 1 calc R . .
C1A C 0.7264(2) 0.2904(4) 0.1949(2) 0.0549(12) Uani 1 1 d . . .
C1B1 C 0.6962(3) 0.3999(4) 0.1801(2) 0.0613(13) Uani 1 1 d . . .
H1B1 H 0.6473 0.3989 0.1657 0.074 Uiso 1 1 calc R . .
C1B2 C 0.7266(2) 0.3479(5) 0.1379(2) 0.0580(12) Uani 1 1 d . . .
H1B2 H 0.7700 0.3770 0.1393 0.070 Uiso 1 1 calc R . .
C101 C 0.72418(19) 0.4991(3) 0.21365(18) 0.0669(14) Uani 1 1 d G . .
C102 C 0.7799(2) 0.5504(4) 0.2076(2) 0.098(2) Uani 1 1 d G . .
H102 H 0.8030 0.5206 0.1841 0.118 Uiso 1 1 calc R . .
C103 C 0.8011(2) 0.6461(4) 0.2367(3) 0.114(3) Uani 1 1 d G . .
H103 H 0.8384 0.6805 0.2327 0.136 Uiso 1 1 calc R . .
C104 C 0.7667(2) 0.6906(3) 0.2719(2) 0.101(2) Uani 1 1 d G . .
H104 H 0.7809 0.7547 0.2913 0.121 Uiso 1 1 calc R . .
C105 C 0.7109(2) 0.6393(4) 0.2779(2) 0.101(2) Uani 1 1 d G . .
H105 H 0.6879 0.6691 0.3014 0.121 Uiso 1 1 calc R . .
C106 C 0.68969(19) 0.5436(3) 0.2488(2) 0.0826(18) Uani 1 1 d G . .
H106 H 0.6524 0.5093 0.2528 0.099 Uiso 1 1 calc R . .
C107 C 0.68520(15) 0.3065(3) 0.07760(12) 0.0611(13) Uani 1 1 d G . .
C108 C 0.61661(15) 0.2913(4) 0.06166(14) 0.0684(15) Uani 1 1 d G . .
H108 H 0.5944 0.3052 0.0889 0.082 Uiso 1 1 calc R . .
C109 C 0.58128(13) 0.2555(4) 0.00509(16) 0.087(2) Uani 1 1 d G . .
H109 H 0.5354 0.2453 -0.0056 0.104 Uiso 1 1 calc R . .
C110 C 0.6145(2) 0.2348(4) -0.03555(13) 0.094(2) Uani 1 1 d G . .
H110 H 0.5909 0.2108 -0.0734 0.113 Uiso 1 1 calc R . .
C111 C 0.68313(19) 0.2500(4) -0.01962(14) 0.092(2) Uani 1 1 d G . .
H111 H 0.7054 0.2361 -0.0468 0.110 Uiso 1 1 calc R . .
C112 C 0.71846(13) 0.2858(4) 0.03696(15) 0.0722(15) Uani 1 1 d G . .
H112 H 0.7644 0.2960 0.0476 0.087 Uiso 1 1 calc R . .
C1 C 0.7946(2) 0.2795(5) 0.2416(2) 0.0551(12) Uani 1 1 d . . .
O1 O 0.84273(16) 0.3282(3) 0.23853(17) 0.0708(11) Uani 1 1 d . . .
N2 N 0.79789(17) 0.2092(4) 0.28445(16) 0.0539(10) Uani 1 1 d . . .
H2 H 0.7618 0.1828 0.2879 0.065 Uiso 1 1 calc R . .
C2A C 0.8619(2) 0.1770(4) 0.3253(2) 0.0536(12) Uani 1 1 d . . .
C2B1 C 0.8628(2) 0.1155(5) 0.3802(2) 0.0568(13) Uani 1 1 d . . .
H2B1 H 0.8188 0.1085 0.3854 0.068 Uiso 1 1 calc R . .
C2B2 C 0.8889(2) 0.2268(5) 0.3867(2) 0.0589(13) Uani 1 1 d . . .
H2B2 H 0.9377 0.2314 0.4019 0.071 Uiso 1 1 calc R . .
C201 C 0.90586(16) 0.0194(3) 0.39874(17) 0.0645(15) Uani 1 1 d G . .
C202 C 0.96499(19) 0.0247(3) 0.44593(16) 0.0839(19) Uani 1 1 d G . .
H202 H 0.9776 0.0881 0.4666 0.101 Uiso 1 1 calc R . .
C203 C 1.00524(17) -0.0649(4) 0.46226(18) 0.098(2) Uani 1 1 d G . .
H203 H 1.0448 -0.0614 0.4938 0.118 Uiso 1 1 calc R . .
C204 C 0.9864(2) -0.1597(3) 0.4314(2) 0.104(2) Uani 1 1 d G . .
H204 H 1.0133 -0.2196 0.4423 0.124 Uiso 1 1 calc R . .
C205 C 0.9272(2) -0.1649(3) 0.3842(2) 0.108(3) Uani 1 1 d G . .
H205 H 0.9146 -0.2284 0.3636 0.129 Uiso 1 1 calc R . .
C206 C 0.88698(18) -0.0754(3) 0.36788(17) 0.0840(19) Uani 1 1 d G . .
H206 H 0.8474 -0.0789 0.3363 0.101 Uiso 1 1 calc R . .
C207 C 0.85443(18) 0.3117(3) 0.40916(16) 0.0632(14) Uani 1 1 d G . .
C208 C 0.8397(2) 0.2933(3) 0.46120(16) 0.0822(18) Uani 1 1 d G . .
H208 H 0.8481 0.2270 0.4794 0.099 Uiso 1 1 calc R . .
C209 C 0.8123(2) 0.3740(4) 0.48604(17) 0.103(3) Uani 1 1 d G . .
H209 H 0.8024 0.3617 0.5209 0.124 Uiso 1 1 calc R . .
C210 C 0.7997(2) 0.4731(4) 0.4588(2) 0.108(3) Uani 1 1 d G . .
H210 H 0.7814 0.5271 0.4755 0.130 Uiso 1 1 calc R . .
C211 C 0.8145(2) 0.4915(3) 0.4068(2) 0.109(3) Uani 1 1 d G . .
H211 H 0.8061 0.5578 0.3886 0.131 Uiso 1 1 calc R . .
C212 C 0.8419(2) 0.4108(3) 0.38196(16) 0.0815(18) Uani 1 1 d G . .
H212 H 0.8517 0.4231 0.3471 0.098 Uiso 1 1 calc R . .
C2 C 0.9115(2) 0.1427(5) 0.2967(2) 0.0599(13) Uani 1 1 d . . .
O2 O 0.97228(15) 0.1528(4) 0.32198(16) 0.0697(10) Uani 1 1 d . . .
NTA N 0.8874(2) 0.0901(5) 0.24583(19) 0.0714(14) Uani 1 1 d . . .
HTA H 0.8448 0.0848 0.2301 0.086 Uiso 1 1 calc R . .
CT1A C 0.9299(3) 0.0411(6) 0.2156(3) 0.092(2) Uani 1 1 d D . .
HT1A H 0.9737 0.0757 0.2288 0.110 Uiso 1 1 calc R . .
CT2A C 0.9386(10) -0.0756(8) 0.2317(9) 0.252(11) Uani 1 1 d DU . .
HT2A H 0.9585 -0.0828 0.2738 0.379 Uiso 1 1 calc R . .
HT2B H 0.9669 -0.1081 0.2121 0.379 Uiso 1 1 calc R . .
HT2C H 0.8958 -0.1100 0.2194 0.379 Uiso 1 1 calc R . .
CT3A C 0.9006(7) 0.054(2) 0.1500(4) 0.273(13) Uani 1 1 d DU . .
HT3A H 0.8575 0.0202 0.1367 0.410 Uiso 1 1 calc R . .
HT3B H 0.9294 0.0206 0.1311 0.410 Uiso 1 1 calc R . .
HT3C H 0.8961 0.1278 0.1402 0.410 Uiso 1 1 calc R . .
C01B C 0.3509(3) -0.0541(5) 0.2116(3) 0.0770(17) Uani 1 1 d D . .
C02B C 0.2821(4) -0.0714(7) 0.2163(5) 0.116(3) Uani 1 1 d DU . .
H02D H 0.2807 -0.0444 0.2536 0.174 Uiso 1 1 calc R . .
H02E H 0.2722 -0.1461 0.2138 0.174 Uiso 1 1 calc R . .
H02F H 0.2498 -0.0347 0.1846 0.174 Uiso 1 1 calc R . .
C03B C 0.3612(5) -0.1114(7) 0.1598(4) 0.125(3) Uani 1 1 d DU . .
H03D H 0.3357 -0.0770 0.1237 0.188 Uiso 1 1 calc R . .
H03E H 0.3467 -0.1838 0.1595 0.188 Uiso 1 1 calc R . .
H03F H 0.4076 -0.1099 0.1633 0.188 Uiso 1 1 calc R . .
C04B C 0.4035(4) -0.0850(7) 0.2680(4) 0.111(3) Uani 1 1 d DU . .
H04D H 0.4465 -0.0832 0.2622 0.167 Uiso 1 1 calc R . .
H04E H 0.3949 -0.1556 0.2790 0.167 Uiso 1 1 calc R . .
H04F H 0.4031 -0.0361 0.2988 0.167 Uiso 1 1 calc R . .
OUB O 0.35131(17) 0.0615(3) 0.20171(18) 0.0694(10) Uani 1 1 d . . .
C0B C 0.4053(2) 0.1084(5) 0.1972(2) 0.0571(13) Uani 1 1 d . . .
O0B O 0.45758(16) 0.0670(3) 0.20035(18) 0.0692(10) Uani 1 1 d . . .
N3 N 0.39617(18) 0.2161(4) 0.18970(19) 0.0579(11) Uani 1 1 d . . .
H3 H 0.3617 0.2466 0.1942 0.069 Uiso 1 1 calc R . .
C3A C 0.4452(2) 0.2758(4) 0.1743(2) 0.0540(12) Uani 1 1 d . . .
C3B1 C 0.4221(2) 0.3749(4) 0.1359(2) 0.0562(12) Uani 1 1 d . . .
H3B1 H 0.3738 0.3872 0.1239 0.067 Uiso 1 1 calc R . .
C3B2 C 0.4420(2) 0.2758(4) 0.1093(2) 0.0559(12) Uani 1 1 d . . .
H3B2 H 0.4856 0.2808 0.1032 0.067 Uiso 1 1 calc R . .
C301 C 0.46271(18) 0.4742(3) 0.14442(17) 0.0615(13) Uani 1 1 d G . .
C302 C 0.5003(2) 0.4972(3) 0.10753(16) 0.0749(16) Uani 1 1 d G . .
H302 H 0.4999 0.4509 0.0769 0.090 Uiso 1 1 calc R . .
C303 C 0.5385(2) 0.5894(4) 0.1164(2) 0.094(2) Uani 1 1 d G . .
H303 H 0.5636 0.6049 0.0917 0.113 Uiso 1 1 calc R . .
C304 C 0.5391(2) 0.6586(3) 0.1621(2) 0.102(2) Uani 1 1 d G . .
H304 H 0.5647 0.7203 0.1680 0.122 Uiso 1 1 calc R . .
C305 C 0.5015(3) 0.6355(3) 0.19901(18) 0.106(3) Uani 1 1 d G . .
H305 H 0.5020 0.6818 0.2296 0.127 Uiso 1 1 calc R . .
C306 C 0.4633(2) 0.5433(3) 0.19017(17) 0.0830(18) Uani 1 1 d G . .
H306 H 0.4382 0.5279 0.2149 0.100 Uiso 1 1 calc R . .
C307 C 0.39294(17) 0.2094(3) 0.06478(16) 0.0614(13) Uani 1 1 d G . .
C308 C 0.41624(19) 0.1154(4) 0.0476(2) 0.113(3) Uani 1 1 d G . .
H308 H 0.4609 0.0964 0.0642 0.136 Uiso 1 1 calc R . .
C309 C 0.3729(3) 0.0499(4) 0.0056(3) 0.144(4) Uani 1 1 d G . .
H309 H 0.3885 -0.0129 -0.0058 0.173 Uiso 1 1 calc R . .
C310 C 0.3062(3) 0.0784(4) -0.0192(2) 0.118(3) Uani 1 1 d G . .
H310 H 0.2772 0.0345 -0.0473 0.141 Uiso 1 1 calc R . .
C311 C 0.28289(17) 0.1723(4) -0.0020(2) 0.111(3) Uani 1 1 d G . .
H311 H 0.2383 0.1913 -0.0186 0.133 Uiso 1 1 calc R . .
C312 C 0.32626(18) 0.2378(3) 0.0400(2) 0.089(2) Uani 1 1 d G . .
H312 H 0.3107 0.3006 0.0514 0.107 Uiso 1 1 calc R . .
C3 C 0.5124(2) 0.2818(4) 0.2211(2) 0.0541(12) Uani 1 1 d . . .
O3 O 0.56329(15) 0.2983(3) 0.20764(15) 0.0621(9) Uani 1 1 d . . .
N4 N 0.51316(18) 0.2643(4) 0.27650(17) 0.0563(10) Uani 1 1 d . . .
H4 H 0.4759 0.2576 0.2836 0.068 Uiso 1 1 calc R . .
C4A C 0.5748(2) 0.2564(5) 0.3248(2) 0.0596(13) Uani 1 1 d . . .
C4B1 C 0.5709(3) 0.2581(5) 0.3865(2) 0.0687(15) Uani 1 1 d . . .
H4B1 H 0.5262 0.2756 0.3879 0.082 Uiso 1 1 calc R . .
C4B2 C 0.6033(3) 0.3477(5) 0.3661(2) 0.0633(14) Uani 1 1 d . . .
H4B2 H 0.6521 0.3461 0.3824 0.076 Uiso 1 1 calc R . .
C401 C 0.6066(2) 0.1790(4) 0.43224(19) 0.0823(19) Uani 1 1 d G . .
C402 C 0.6741(2) 0.1891(5) 0.4638(2) 0.116(3) Uani 1 1 d G . .
H402 H 0.6982 0.2464 0.4566 0.140 Uiso 1 1 calc R . .
C403 C 0.7055(3) 0.1135(6) 0.5061(3) 0.149(5) Uani 1 1 d G . .
H403 H 0.7506 0.1202 0.5273 0.178 Uiso 1 1 calc R . .
C404 C 0.6694(4) 0.0279(5) 0.5169(3) 0.163(6) Uani 1 1 d G . .
H404 H 0.6904 -0.0227 0.5453 0.196 Uiso 1 1 calc R . .
C405 C 0.6019(4) 0.0178(5) 0.4854(3) 0.174(6) Uani 1 1 d G . .
H405 H 0.5778 -0.0395 0.4926 0.209 Uiso 1 1 calc R . .
C406 C 0.5705(2) 0.0934(5) 0.4430(3) 0.124(3) Uani 1 1 d G . .
H406 H 0.5253 0.0867 0.4219 0.149 Uiso 1 1 calc R . .
C407 C 0.57493(18) 0.4582(2) 0.3601(2) 0.0678(15) Uani 1 1 d G . .
C408 C 0.61970(15) 0.5422(3) 0.36782(19) 0.0832(18) Uani 1 1 d G . .
H408 H 0.6645 0.5286 0.3735 0.100 Uiso 1 1 calc R . .
C409 C 0.5974(2) 0.6463(3) 0.3671(2) 0.093(2) Uani 1 1 d G . .
H409 H 0.6274 0.7025 0.3723 0.112 Uiso 1 1 calc R . .
C410 C 0.5304(2) 0.6666(3) 0.3587(2) 0.098(2) Uani 1 1 d G . .
H410 H 0.5155 0.7363 0.3583 0.118 Uiso 1 1 calc R . .
C411 C 0.48563(16) 0.5826(4) 0.3510(2) 0.101(2) Uani 1 1 d G . .
H411 H 0.4408 0.5962 0.3453 0.122 Uiso 1 1 calc R . .
C412 C 0.50789(16) 0.4785(3) 0.3516(2) 0.089(2) Uani 1 1 d G . .
H412 H 0.4779 0.4223 0.3464 0.107 Uiso 1 1 calc R . .
C4 C 0.6255(2) 0.1759(5) 0.3168(2) 0.0594(13) Uani 1 1 d . . .
O4 O 0.68562(16) 0.1934(4) 0.33386(17) 0.0697(10) Uani 1 1 d . . .
NTB N 0.5990(2) 0.0836(4) 0.2924(2) 0.0626(11) Uani 1 1 d . . .
HTB H 0.5563 0.0787 0.2775 0.075 Uiso 1 1 calc R . .
CT1B C 0.6398(3) -0.0093(5) 0.2899(3) 0.0727(15) Uani 1 1 d D . .
HT1B H 0.6714 0.0102 0.2692 0.087 Uiso 1 1 calc R . .
CT2B C 0.5937(4) -0.0953(6) 0.2551(4) 0.096(2) Uani 1 1 d DU . .
HT2D H 0.5561 -0.1023 0.2693 0.144 Uiso 1 1 calc R . .
HT2E H 0.6173 -0.1616 0.2601 0.144 Uiso 1 1 calc R . .
HT2F H 0.5783 -0.0765 0.2139 0.144 Uiso 1 1 calc R . .
CT3B C 0.6784(4) -0.0476(6) 0.3518(3) 0.093(2) Uani 1 1 d DU . .
HT3D H 0.7046 0.0099 0.3740 0.139 Uiso 1 1 calc R . .
HT3E H 0.7073 -0.1050 0.3492 0.139 Uiso 1 1 calc R . .
HT3F H 0.6477 -0.0719 0.3713 0.139 Uiso 1 1 calc R . .
C01C C 0.0501(3) 0.5141(6) 0.3458(4) 0.096(2) Uani 1 1 d D . .
C02C C 0.1087(5) 0.5337(11) 0.3987(5) 0.154(5) Uani 1 1 d DU . .
H02G H 0.1125 0.4774 0.4269 0.231 Uiso 1 1 calc R . .
H02H H 0.1034 0.6004 0.4163 0.231 Uiso 1 1 calc R . .
H02I H 0.1483 0.5359 0.3872 0.231 Uiso 1 1 calc R . .
C03C C -0.0152(5) 0.5249(8) 0.3575(6) 0.145(4) Uani 1 1 d DU . .
H03G H -0.0432 0.4654 0.3406 0.217 Uiso 1 1 calc R . .
H03H H -0.0368 0.5896 0.3400 0.217 Uiso 1 1 calc R . .
H03I H -0.0074 0.5267 0.3995 0.217 Uiso 1 1 calc R . .
C04C C 0.0516(6) 0.5868(9) 0.2952(6) 0.160(5) Uani 1 1 d DU . .
H04G H 0.0802 0.5568 0.2752 0.240 Uiso 1 1 calc R . .
H04H H 0.0683 0.6555 0.3108 0.240 Uiso 1 1 calc R . .
H04I H 0.0073 0.5942 0.2678 0.240 Uiso 1 1 calc R . .
OUC O 0.04755(19) 0.4038(4) 0.3249(2) 0.0785(12) Uani 1 1 d . . .
C0C C 0.0977(3) 0.3608(5) 0.3121(2) 0.0650(14) Uani 1 1 d . . .
O0C O 0.1495(2) 0.3996(4) 0.3131(2) 0.0850(13) Uani 1 1 d . . .
N5 N 0.0811(2) 0.2576(4) 0.29414(19) 0.0624(11) Uani 1 1 d . . .
H5 H 0.0399 0.2386 0.2820 0.075 Uiso 1 1 calc R . .
C5A C 0.1320(3) 0.1822(4) 0.2955(2) 0.0604(13) Uani 1 1 d . . .
C5B1 C 0.1221(3) 0.0728(5) 0.3174(2) 0.0612(13) Uani 1 1 d . . .
H5B1 H 0.0833 0.0682 0.3314 0.073 Uiso 1 1 calc R . .
C5B2 C 0.1775(3) 0.1411(5) 0.3563(2) 0.0641(14) Uani 1 1 d . . .
H5B2 H 0.2221 0.1198 0.3565 0.077 Uiso 1 1 calc R . .
C501 C 0.1357(2) -0.0283(3) 0.29024(17) 0.0663(15) Uani 1 1 d G . .
C502 C 0.1705(2) -0.1093(4) 0.32701(15) 0.093(2) Uani 1 1 d G . .
H502 H 0.1886 -0.0979 0.3676 0.112 Uiso 1 1 calc R . .
C503 C 0.1783(2) -0.2074(3) 0.3031(2) 0.110(3) Uani 1 1 d G . .
H503 H 0.2015 -0.2616 0.3277 0.133 Uiso 1 1 calc R . .
C504 C 0.1513(3) -0.2245(3) 0.2424(2) 0.104(3) Uani 1 1 d G . .
H504 H 0.1565 -0.2902 0.2264 0.125 Uiso 1 1 calc R . .
C505 C 0.1165(2) -0.1435(4) 0.20562(16) 0.093(2) Uani 1 1 d G . .
H505 H 0.0984 -0.1550 0.1650 0.111 Uiso 1 1 calc R . .
C506 C 0.1087(2) -0.0454(3) 0.22955(16) 0.0806(18) Uani 1 1 d G . .
H506 H 0.0855 0.0088 0.2050 0.097 Uiso 1 1 calc R . .
C507 C 0.17612(19) 0.1903(4) 0.41233(15) 0.0695(15) Uani 1 1 d G . .
C508 C 0.12043(17) 0.1874(4) 0.43132(17) 0.0813(18) Uani 1 1 d G . .
H508 H 0.0817 0.1533 0.4085 0.098 Uiso 1 1 calc R . .
C509 C 0.1226(2) 0.2355(5) 0.48448(19) 0.108(3) Uani 1 1 d G . .
H509 H 0.0853 0.2336 0.4972 0.130 Uiso 1 1 calc R . .
C510 C 0.1804(3) 0.2865(5) 0.51865(18) 0.113(3) Uani 1 1 d G . .
H510 H 0.1818 0.3187 0.5542 0.136 Uiso 1 1 calc R . .
C511 C 0.2361(2) 0.2894(6) 0.4997(2) 0.128(3) Uani 1 1 d G . .
H511 H 0.2748 0.3235 0.5225 0.153 Uiso 1 1 calc R . .
C512 C 0.23395(18) 0.2413(5) 0.4465(2) 0.109(3) Uani 1 1 d G . .
H512 H 0.2712 0.2432 0.4338 0.131 Uiso 1 1 calc R . .
C5 C 0.1673(2) 0.1938(5) 0.2498(2) 0.0632(14) Uani 1 1 d . . .
O5 O 0.22050(19) 0.1545(4) 0.25461(19) 0.0795(12) Uani 1 1 d . . .
N6 N 0.1340(2) 0.2564(4) 0.20210(19) 0.0627(11) Uani 1 1 d . . .
H6 H 0.0932 0.2742 0.1967 0.075 Uiso 1 1 calc R . .
C6A C 0.1668(2) 0.2920(5) 0.1613(2) 0.0627(13) Uani 1 1 d . . .
C6B1 C 0.1219(3) 0.3367(5) 0.1022(3) 0.0700(16) Uani 1 1 d . . .
H6B1 H 0.0742 0.3265 0.0962 0.084 Uiso 1 1 calc R . .
C6B2 C 0.1577(3) 0.2361(5) 0.1023(3) 0.0707(16) Uani 1 1 d . . .
H6B2 H 0.1963 0.2451 0.0884 0.085 Uiso 1 1 calc R . .
C601 C 0.1370(2) 0.4409(3) 0.0784(2) 0.0732(16) Uani 1 1 d G . .
C602 C 0.1687(3) 0.4450(4) 0.0355(2) 0.098(2) Uani 1 1 d G . .
H602 H 0.1826 0.3825 0.0221 0.117 Uiso 1 1 calc R . .
C603 C 0.1795(3) 0.5424(4) 0.0125(2) 0.118(3) Uani 1 1 d G . .
H603 H 0.2007 0.5452 -0.0162 0.141 Uiso 1 1 calc R . .
C604 C 0.1587(3) 0.6358(3) 0.0325(3) 0.120(3) Uani 1 1 d G . .
H604 H 0.1659 0.7010 0.0171 0.143 Uiso 1 1 calc R . .
C605 C 0.1270(3) 0.6318(3) 0.0754(3) 0.131(3) Uani 1 1 d G . .
H605 H 0.1130 0.6942 0.0888 0.157 Uiso 1 1 calc R . .
C606 C 0.1161(3) 0.5343(4) 0.0984(2) 0.113(3) Uani 1 1 d G . .
H606 H 0.0949 0.5316 0.1271 0.135 Uiso 1 1 calc R . .
C607 C 0.1242(2) 0.1308(3) 0.0851(2) 0.0776(17) Uani 1 1 d G . .
C608 C 0.0564(2) 0.1159(4) 0.0752(2) 0.099(2) Uani 1 1 d G . .
H608 H 0.0306 0.1713 0.0819 0.118 Uiso 1 1 calc R . .
C609 C 0.0271(2) 0.0181(5) 0.0551(2) 0.117(3) Uani 1 1 d G . .
H609 H -0.0183 0.0081 0.0484 0.140 Uiso 1 1 calc R . .
C610 C 0.0657(3) -0.0647(4) 0.0450(3) 0.129(3) Uani 1 1 d G . .
H610 H 0.0461 -0.1301 0.0316 0.155 Uiso 1 1 calc R . .
C611 C 0.1336(3) -0.0497(3) 0.0550(3) 0.135(4) Uani 1 1 d G . .
H611 H 0.1594 -0.1051 0.0482 0.162 Uiso 1 1 calc R . .
C612 C 0.1628(2) 0.0480(4) 0.0750(3) 0.107(3) Uani 1 1 d G . .
H612 H 0.2082 0.0580 0.0817 0.129 Uiso 1 1 calc R . .
C6 C 0.2325(2) 0.3479(4) 0.1882(2) 0.0591(13) Uani 1 1 d . . .
O6 O 0.27650(18) 0.3460(4) 0.16441(19) 0.0755(11) Uani 1 1 d . . .
NTC N 0.2388(2) 0.4038(4) 0.2370(2) 0.0726(13) Uani 1 1 d . . .
HTC H 0.2062 0.4033 0.2513 0.087 Uiso 1 1 calc R . .
CT1C C 0.2982(3) 0.4664(6) 0.2677(3) 0.093(2) Uani 1 1 d D . .
HT1C H 0.3364 0.4260 0.2642 0.112 Uiso 1 1 calc R . .
CT2C C 0.2959(5) 0.5719(8) 0.2324(6) 0.158(5) Uani 1 1 d DU . .
HT2G H 0.2894 0.5557 0.1915 0.237 Uiso 1 1 calc R . .
HT2H H 0.3372 0.6096 0.2487 0.237 Uiso 1 1 calc R . .
HT2I H 0.2597 0.6154 0.2352 0.237 Uiso 1 1 calc R . .
CT3C C 0.3067(5) 0.4719(15) 0.3317(4) 0.181(7) Uani 1 1 d DU . .
HT3G H 0.2684 0.5056 0.3373 0.272 Uiso 1 1 calc R . .
HT3H H 0.3460 0.5124 0.3515 0.272 Uiso 1 1 calc R . .
HT3I H 0.3112 0.4013 0.3478 0.272 Uiso 1 1 calc R . .
O1W O 0.3891(4) 0.1993(8) 0.3229(3) 0.156(3) Uani 1 1 d . . .
H1WA H 0.3801 0.1620 0.2911 0.234 Uiso 1 1 d . . .
H1WB H 0.3890 0.1642 0.3523 0.234 Uiso 1 1 d . . .
C1X C 0.4288(8) 0.2330(13) 0.4797(7) 0.197(6) Uani 1 1 d DU . .
H1X1 H 0.4766 0.2383 0.4934 0.295 Uiso 1 1 calc R . .
H1X2 H 0.4108 0.2760 0.5043 0.295 Uiso 1 1 calc R . .
H1X3 H 0.4119 0.2577 0.4395 0.295 Uiso 1 1 calc R . .
C2X C 0.4086(7) 0.1187(13) 0.4827(5) 0.184(7) Uani 1 1 d DU . .
H2X1 H 0.4462 0.0783 0.5075 0.220 Uiso 1 1 calc R . .
H2X2 H 0.3729 0.1150 0.5001 0.220 Uiso 1 1 calc R . .
O3X O 0.3873(5) 0.0761(9) 0.4267(3) 0.174(3) Uani 1 1 d DU . .
C4X C 0.3482(8) -0.0190(16) 0.4211(10) 0.260(10) Uani 1 1 d DU . .
H4X1 H 0.3216 -0.0300 0.3800 0.312 Uiso 1 1 calc R . .
H4X2 H 0.3183 -0.0129 0.4445 0.312 Uiso 1 1 calc R . .
C5X C 0.3935(11) -0.1084(18) 0.4421(10) 0.284(12) Uani 1 1 d DU . .
H5X1 H 0.3956 -0.1497 0.4089 0.426 Uiso 1 1 calc R . .
H5X2 H 0.3775 -0.1521 0.4678 0.426 Uiso 1 1 calc R . .
H5X3 H 0.4372 -0.0821 0.4636 0.426 Uiso 1 1 calc R . .
C1Y C -0.0512(14) 0.367(2) 0.1491(12) 0.218(18) Uani 0.50 1 d PDU . .
H1Y1 H -0.0479 0.3238 0.1168 0.328 Uiso 0.50 1 calc PR . .
H1Y2 H -0.0768 0.3294 0.1697 0.328 Uiso 0.50 1 calc PR . .
H1Y3 H -0.0073 0.3807 0.1759 0.328 Uiso 0.50 1 calc PR . .
C2Y C -0.0843(9) 0.468(3) 0.1260(11) 0.212(18) Uani 0.50 1 d PDU . .
H2Y1 H -0.1130 0.4537 0.0859 0.254 Uiso 0.50 1 calc PR . .
H2Y2 H -0.1135 0.4840 0.1491 0.254 Uiso 0.50 1 calc PR . .
O3Y O -0.0526(7) 0.553(2) 0.1238(7) 0.194(10) Uani 0.50 1 d PDU . .
C4Y C -0.0879(12) 0.642(3) 0.0974(13) 0.23(2) Uani 0.50 1 d PDU . .
H4Y1 H -0.1129 0.6654 0.1230 0.278 Uiso 0.50 1 calc PR . .
H4Y2 H -0.1205 0.6184 0.0608 0.278 Uiso 0.50 1 calc PR . .
C5Y C -0.0573(14) 0.736(2) 0.0830(13) 0.199(14) Uani 0.50 1 d PDU . .
H5Y1 H -0.0487 0.7857 0.1150 0.299 Uiso 0.50 1 calc PR . .
H5Y2 H -0.0867 0.7670 0.0475 0.299 Uiso 0.50 1 calc PR . .
H5Y3 H -0.0160 0.7165 0.0769 0.299 Uiso 0.50 1 calc PR . .

loop_
_atom_site_aniso_label
_atom_site_aniso_U_11
_atom_site_aniso_U_22
_atom_site_aniso_U_33
_atom_site_aniso_U_23
_atom_site_aniso_U_13
_atom_site_aniso_U_12
C01A 0.080(4) 0.047(3) 0.092(4) -0.006(3) 0.021(3) -0.010(3)
C02A 0.106(5) 0.058(4) 0.124(6) 0.000(4) 0.015(4) 0.011(4)
C03A 0.091(5) 0.070(4) 0.124(6) -0.013(4) 0.012(4) -0.028(4)
C04A 0.144(7) 0.091(6) 0.086(5) -0.019(4) 0.047(5) -0.014(5)
OUA 0.062(2) 0.049(2) 0.076(2) -0.0020(19) 0.0136(17) -0.0082(18)
C0A 0.056(3) 0.052(3) 0.058(3) -0.002(2) 0.015(2) -0.004(2)
O0A 0.0534(19) 0.068(2) 0.076(2) -0.011(2) 0.0178(16) 0.0012(19)
N1 0.0426(19) 0.055(3) 0.063(2) -0.002(2) 0.0137(17) -0.0019(19)
C1A 0.045(2) 0.056(3) 0.057(3) 0.000(2) 0.008(2) -0.002(2)
C1B1 0.050(3) 0.054(3) 0.077(3) 0.007(3) 0.016(2) 0.007(2)
C1B2 0.050(2) 0.058(3) 0.063(3) 0.010(3) 0.014(2) 0.005(2)
C101 0.062(3) 0.053(3) 0.078(4) 0.007(3) 0.012(3) 0.008(3)
C102 0.090(4) 0.073(5) 0.149(7) -0.027(5) 0.062(5) -0.022(4)
C103 0.104(5) 0.069(5) 0.171(8) -0.017(6) 0.049(6) -0.029(5)
C104 0.113(6) 0.056(4) 0.116(6) -0.010(4) 0.012(4) 0.010(4)
C105 0.106(5) 0.065(4) 0.136(6) -0.011(5) 0.045(5) 0.004(4)
C106 0.079(4) 0.061(4) 0.108(5) -0.009(4) 0.031(3) 0.006(3)
C107 0.066(3) 0.052(3) 0.060(3) 0.018(3) 0.014(2) 0.010(3)
C108 0.062(3) 0.067(4) 0.067(3) 0.013(3) 0.009(2) 0.003(3)
C109 0.074(4) 0.093(5) 0.079(4) 0.018(4) 0.003(3) 0.001(4)
C110 0.102(5) 0.089(5) 0.074(4) 0.012(4) 0.004(4) -0.005(4)
C111 0.104(5) 0.107(6) 0.061(3) 0.007(4) 0.022(3) 0.008(5)
C112 0.074(3) 0.075(4) 0.068(3) 0.014(3) 0.023(3) 0.008(3)
C1 0.046(2) 0.064(3) 0.053(3) 0.004(3) 0.013(2) 0.004(3)
O1 0.0479(18) 0.078(3) 0.081(2) 0.014(2) 0.0125(16) -0.015(2)
N2 0.0382(18) 0.065(3) 0.054(2) -0.001(2) 0.0092(16) 0.0003(19)
C2A 0.041(2) 0.059(3) 0.057(3) 0.008(3) 0.011(2) 0.002(2)
C2B1 0.045(2) 0.068(4) 0.057(3) 0.004(3) 0.016(2) -0.003(3)
C2B2 0.040(2) 0.072(4) 0.058(3) -0.003(3) 0.007(2) -0.001(3)
C201 0.055(3) 0.075(4) 0.062(3) 0.010(3) 0.016(2) 0.001(3)
C202 0.072(4) 0.086(5) 0.081(4) 0.010(4) 0.007(3) 0.009(4)
C203 0.070(4) 0.110(7) 0.096(5) 0.023(5) -0.001(3) 0.021(4)
C204 0.094(5) 0.088(6) 0.122(6) 0.024(5) 0.023(4) 0.029(5)
C205 0.124(6) 0.069(5) 0.116(6) 0.003(4) 0.020(5) 0.022(5)
C206 0.078(4) 0.065(4) 0.096(5) 0.002(4) 0.010(3) 0.001(3)
C207 0.051(3) 0.068(4) 0.063(3) -0.014(3) 0.008(2) -0.001(3)
C208 0.085(4) 0.083(5) 0.077(4) -0.022(4) 0.024(3) -0.006(4)
C209 0.092(5) 0.126(8) 0.098(5) -0.037(6) 0.039(4) -0.014(5)
C210 0.082(4) 0.114(7) 0.120(6) -0.052(6) 0.020(4) 0.003(5)
C211 0.097(5) 0.088(6) 0.123(6) -0.022(5) 0.008(4) 0.021(5)
C212 0.071(4) 0.078(4) 0.085(4) -0.013(4) 0.010(3) 0.003(4)
C2 0.045(3) 0.071(4) 0.064(3) 0.011(3) 0.017(2) -0.005(3)
O2 0.0447(18) 0.084(3) 0.079(2) 0.005(2) 0.0182(16) -0.003(2)
NTA 0.047(2) 0.099(4) 0.066(3) -0.010(3) 0.0153(19) 0.008(3)
CT1A 0.068(4) 0.111(6) 0.107(5) -0.018(5) 0.042(3) -0.002(4)
CT2A 0.33(2) 0.092(8) 0.46(3) -0.016(14) 0.30(2) 0.022(12)
CT3A 0.241(15) 0.48(4) 0.141(10) 0.028(17) 0.114(11) 0.16(2)
C01B 0.076(4) 0.049(3) 0.113(5) 0.007(3) 0.040(4) -0.011(3)
C02B 0.086(5) 0.096(6) 0.181(8) 0.026(6) 0.064(5) -0.014(5)
C03B 0.159(8) 0.078(5) 0.160(8) -0.034(6) 0.080(7) -0.030(6)
C04B 0.113(6) 0.089(6) 0.129(6) 0.036(5) 0.035(5) -0.002(5)
OUB 0.055(2) 0.057(2) 0.101(3) 0.008(2) 0.0327(19) -0.0056(18)
C0B 0.049(3) 0.063(3) 0.059(3) -0.004(3) 0.017(2) 0.000(3)
O0B 0.0522(19) 0.057(2) 0.100(3) -0.001(2) 0.0268(18) 0.0022(19)
N3 0.043(2) 0.054(3) 0.078(3) 0.004(2) 0.0215(19) 0.004(2)
C3A 0.043(2) 0.054(3) 0.064(3) 0.004(3) 0.017(2) 0.000(2)
C3B1 0.046(2) 0.055(3) 0.063(3) -0.002(3) 0.012(2) 0.006(2)
C3B2 0.051(3) 0.048(3) 0.069(3) -0.001(3) 0.019(2) -0.001(2)
C301 0.055(3) 0.053(3) 0.067(3) 0.000(3) 0.006(2) -0.002(3)
C302 0.067(3) 0.062(4) 0.092(4) -0.001(3) 0.021(3) -0.010(3)
C303 0.085(4) 0.081(5) 0.110(5) 0.018(5) 0.022(4) -0.016(4)
C304 0.113(5) 0.063(4) 0.103(5) 0.010(4) -0.002(4) -0.023(4)
C305 0.145(7) 0.074(5) 0.081(4) -0.019(4) 0.013(4) -0.027(5)
C306 0.103(5) 0.063(4) 0.079(4) -0.005(3) 0.024(3) -0.009(4)
C307 0.069(3) 0.055(3) 0.061(3) -0.005(3) 0.022(2) -0.007(3)
C308 0.108(5) 0.091(6) 0.124(6) -0.042(5) 0.013(5) 0.012(5)
C309 0.144(8) 0.106(8) 0.148(8) -0.075(7) -0.002(6) 0.008(7)
C310 0.150(8) 0.088(6) 0.099(5) -0.040(5) 0.017(5) -0.029(6)
C311 0.096(5) 0.098(6) 0.112(6) -0.022(5) -0.005(4) -0.026(5)
C312 0.074(4) 0.071(4) 0.107(5) -0.025(4) 0.007(3) -0.005(3)
C3 0.042(2) 0.045(3) 0.072(3) 0.003(3) 0.014(2) 0.005(2)
O3 0.0442(17) 0.063(2) 0.079(2) 0.007(2) 0.0196(15) -0.0009(17)
N4 0.045(2) 0.061(3) 0.064(2) -0.001(2) 0.0172(17) -0.002(2)
C4A 0.047(3) 0.067(3) 0.059(3) 0.002(3) 0.008(2) 0.000(3)
C4B1 0.063(3) 0.075(4) 0.065(3) 0.001(3) 0.016(2) 0.012(3)
C4B2 0.055(3) 0.057(3) 0.074(3) -0.007(3) 0.015(2) -0.001(3)
C401 0.093(4) 0.087(5) 0.068(3) 0.013(4) 0.027(3) 0.023(4)
C402 0.113(6) 0.128(8) 0.087(5) 0.025(5) 0.001(4) 0.029(6)
C403 0.143(8) 0.179(13) 0.106(6) 0.042(8) 0.015(6) 0.047(9)
C404 0.199(12) 0.168(12) 0.127(8) 0.066(9) 0.057(8) 0.098(11)
C405 0.225(14) 0.139(11) 0.183(12) 0.080(10) 0.101(11) 0.051(11)
C406 0.131(7) 0.116(7) 0.129(7) 0.044(6) 0.047(6) 0.019(6)
C407 0.065(3) 0.069(4) 0.065(3) -0.012(3) 0.015(3) 0.000(3)
C408 0.079(4) 0.073(4) 0.093(4) -0.013(4) 0.021(3) -0.004(4)
C409 0.100(5) 0.056(4) 0.123(6) -0.013(4) 0.036(4) -0.006(4)
C410 0.116(6) 0.074(5) 0.107(5) -0.008(4) 0.037(4) 0.022(5)
C411 0.077(4) 0.090(5) 0.130(6) -0.010(5) 0.023(4) 0.022(4)
C412 0.066(4) 0.067(4) 0.130(6) -0.019(4) 0.026(4) 0.001(3)
C4 0.055(3) 0.061(3) 0.062(3) 0.010(3) 0.019(2) -0.004(3)
O4 0.0481(19) 0.076(3) 0.083(2) 0.001(2) 0.0178(17) 0.0004(19)
NTB 0.052(2) 0.053(3) 0.078(3) 0.001(2) 0.014(2) 0.004(2)
CT1B 0.065(3) 0.063(4) 0.088(4) 0.007(3) 0.023(3) 0.005(3)
CT2B 0.095(5) 0.062(4) 0.118(6) -0.013(4) 0.015(4) 0.011(4)
CT3B 0.087(4) 0.066(4) 0.110(5) 0.019(4) 0.009(4) 0.022(4)
C01C 0.094(5) 0.059(4) 0.149(7) -0.023(4) 0.059(5) 0.001(4)
C02C 0.127(7) 0.158(11) 0.164(9) -0.087(9) 0.030(7) -0.006(7)
C03C 0.118(7) 0.089(6) 0.253(13) -0.038(8) 0.094(8) 0.019(6)
C04C 0.163(10) 0.086(7) 0.235(13) 0.024(9) 0.069(9) -0.002(7)
OUC 0.063(2) 0.066(3) 0.119(3) -0.014(2) 0.046(2) -0.006(2)
C0C 0.056(3) 0.066(4) 0.077(3) 0.002(3) 0.027(3) -0.005(3)
O0C 0.070(2) 0.076(3) 0.126(3) -0.020(3) 0.055(2) -0.022(2)
N5 0.046(2) 0.064(3) 0.078(3) -0.002(2) 0.022(2) -0.002(2)
C5A 0.059(3) 0.052(3) 0.076(3) -0.002(3) 0.029(3) -0.007(3)
C5B1 0.061(3) 0.057(3) 0.070(3) -0.001(3) 0.027(2) -0.005(3)
C5B2 0.052(3) 0.069(4) 0.069(3) 0.005(3) 0.017(2) -0.005(3)
C501 0.059(3) 0.063(4) 0.085(4) 0.000(3) 0.034(3) -0.003(3)
C502 0.107(5) 0.075(5) 0.096(5) 0.009(4) 0.028(4) 0.011(4)
C503 0.124(6) 0.054(4) 0.152(8) 0.012(5) 0.042(6) 0.009(4)
C504 0.104(5) 0.063(4) 0.164(8) -0.027(5) 0.069(6) -0.018(4)
C505 0.096(5) 0.078(5) 0.111(5) -0.016(4) 0.044(4) 0.000(4)
C506 0.078(4) 0.078(4) 0.089(4) -0.007(4) 0.031(3) 0.005(4)
C507 0.067(3) 0.071(4) 0.067(3) 0.000(3) 0.016(3) -0.003(3)
C508 0.080(4) 0.099(5) 0.064(3) -0.009(4) 0.022(3) -0.006(4)
C509 0.104(5) 0.137(8) 0.085(5) -0.015(5) 0.033(4) 0.002(6)
C510 0.141(7) 0.115(7) 0.078(4) -0.024(5) 0.027(4) -0.004(6)
C511 0.136(7) 0.138(9) 0.098(5) -0.033(6) 0.022(5) -0.056(7)
C512 0.097(5) 0.137(8) 0.090(5) -0.019(5) 0.025(4) -0.047(5)
C5 0.054(3) 0.061(3) 0.079(3) -0.014(3) 0.028(3) -0.006(3)
O5 0.068(2) 0.086(3) 0.096(3) 0.007(3) 0.042(2) 0.017(2)
N6 0.051(2) 0.072(3) 0.070(3) -0.001(2) 0.026(2) 0.000(2)
C6A 0.053(3) 0.064(3) 0.075(3) -0.001(3) 0.027(2) -0.004(3)
C6B1 0.062(3) 0.078(4) 0.076(4) 0.010(3) 0.029(3) 0.004(3)
C6B2 0.069(3) 0.075(4) 0.076(4) -0.003(3) 0.035(3) -0.001(3)
C601 0.065(3) 0.074(4) 0.083(4) 0.012(3) 0.029(3) 0.004(3)
C602 0.110(5) 0.095(6) 0.107(5) 0.020(5) 0.060(4) 0.009(5)
C603 0.131(7) 0.113(7) 0.134(7) 0.019(6) 0.079(6) 0.000(6)
C604 0.148(8) 0.075(5) 0.148(8) 0.016(6) 0.065(6) -0.003(6)
C605 0.186(10) 0.070(5) 0.156(8) 0.009(6) 0.081(8) 0.016(6)
C606 0.152(8) 0.075(5) 0.130(7) 0.015(5) 0.071(6) 0.029(5)
C607 0.095(4) 0.076(4) 0.067(3) 0.003(3) 0.031(3) 0.002(4)
C608 0.095(5) 0.087(5) 0.121(6) -0.017(5) 0.045(4) -0.018(4)
C609 0.116(6) 0.115(7) 0.108(6) -0.005(6) 0.021(5) -0.028(6)
C610 0.169(10) 0.088(6) 0.116(6) -0.014(6) 0.024(6) -0.024(7)
C611 0.144(8) 0.071(5) 0.192(11) -0.020(6) 0.055(8) -0.011(6)
C612 0.114(6) 0.072(5) 0.138(7) 0.002(5) 0.042(5) 0.013(5)
C6 0.048(3) 0.053(3) 0.079(3) 0.005(3) 0.024(2) 0.009(2)
O6 0.059(2) 0.081(3) 0.099(3) 0.009(2) 0.043(2) 0.012(2)
NTC 0.055(2) 0.077(3) 0.092(3) -0.012(3) 0.033(2) -0.014(3)
CT1C 0.063(4) 0.090(5) 0.130(6) -0.024(5) 0.035(4) -0.017(4)
CT2C 0.108(7) 0.089(7) 0.264(14) -0.005(9) 0.040(8) -0.030(6)
CT3C 0.149(8) 0.291(19) 0.114(7) -0.080(10) 0.056(6) -0.123(11)
O1W 0.165(6) 0.185(8) 0.117(4) -0.008(6) 0.043(4) -0.031(6)
C1X 0.210(14) 0.172(15) 0.222(16) -0.029(13) 0.088(12) -0.030(13)
C2X 0.191(12) 0.24(2) 0.130(9) -0.013(11) 0.067(9) 0.023(14)
O3X 0.189(7) 0.217(10) 0.127(5) -0.026(7) 0.067(5) -0.041(8)
C4X 0.189(15) 0.21(2) 0.36(3) 0.00(2) 0.065(17) -0.044(17)
C5X 0.26(2) 0.27(3) 0.28(2) 0.11(2) 0.032(18) 0.04(2)
C1Y 0.16(2) 0.33(5) 0.18(2) -0.05(3) 0.083(19) 0.08(3)
C2Y 0.065(11) 0.41(6) 0.17(2) 0.06(3) 0.047(12) 0.01(2)
O3Y 0.096(9) 0.34(3) 0.145(12) 0.006(17) 0.040(9) -0.013(15)
C4Y 0.117(18) 0.37(6) 0.17(3) -0.03(4) -0.005(16) 0.02(3)
C5Y 0.15(2) 0.22(4) 0.21(3) -0.08(3) 0.034(19) -0.02(2)

loop_
_geom_bond_atom_site_label_1
_geom_bond_atom_site_label_2
_geom_bond_distance
_geom_bond_site_symmetry_2
_geom_bond_publ_flag
C01A OUA 1.485(7) . ?
C01A C03A 1.518(8) . ?
C01A C02A 1.520(9) . ?
C01A C04A 1.521(9) . ?
OUA C0A 1.339(6) . ?
C0A O0A 1.202(6) . ?
C0A N1 1.357(7) . ?
N1 C1A 1.439(7) . ?
C1A C1B1 1.511(8) . ?
C1A C1 1.520(6) . ?
C1A C1B2 1.539(7) . ?
C1B1 C101 1.498(6) . ?
C1B1 C1B2 1.503(8) . ?
C1B2 C107 1.514(6) . ?
C101 C102 1.3900 . ?
C101 C106 1.3900 . ?
C102 C103 1.3900 . ?
C103 C104 1.3900 . ?
C104 C105 1.3900 . ?
C105 C106 1.3900 . ?
C107 C108 1.3900 . ?
C107 C112 1.3900 . ?
C108 C109 1.3900 . ?
C109 C110 1.3900 . ?
C110 C111 1.3900 . ?
C111 C112 1.3900 . ?
C1 O1 1.209(6) . ?
C1 N2 1.335(7) . ?
N2 C2A 1.450(6) . ?
C2A C2 1.484(7) . ?
C2A C2B1 1.513(7) . ?
C2A C2B2 1.523(7) . ?
C2B1 C201 1.492(6) . ?
C2B1 C2B2 1.494(8) . ?
C2B2 C207 1.485(6) . ?
C201 C202 1.3900 . ?
C201 C206 1.3900 . ?
C202 C203 1.3900 . ?
C203 C204 1.3900 . ?
C204 C205 1.3900 . ?
C205 C206 1.3900 . ?
C207 C208 1.3900 . ?
C207 C212 1.3900 . ?
C208 C209 1.3900 . ?
C209 C210 1.3900 . ?
C210 C211 1.3900 . ?
C211 C212 1.3900 . ?
C2 O2 1.240(6) . ?
C2 NTA 1.330(7) . ?
NTA CT1A 1.455(8) . ?
CT1A CT3A 1.491(9) . ?
CT1A CT2A 1.513(9) . ?
C01B OUB 1.474(7) . ?
C01B C04B 1.495(10) . ?
C01B C03B 1.502(10) . ?
C01B C02B 1.509(8) . ?
OUB C0B 1.319(6) . ?
C0B O0B 1.202(6) . ?
C0B N3 1.371(7) . ?
N3 C3A 1.420(6) . ?
C3A C3 1.501(7) . ?
C3A C3B2 1.527(7) . ?
C3A C3B1 1.530(7) . ?
C3B1 C301 1.492(6) . ?
C3B1 C3B2 1.517(7) . ?
C3B2 C307 1.481(6) . ?
C301 C302 1.3900 . ?
C301 C306 1.3900 . ?
C302 C303 1.3900 . ?
C303 C304 1.3900 . ?
C304 C305 1.3900 . ?
C305 C306 1.3900 . ?
C307 C308 1.3900 . ?
C307 C312 1.3900 . ?
C308 C309 1.3900 . ?
C309 C310 1.3900 . ?
C310 C311 1.3900 . ?
C311 C312 1.3900 . ?
C3 O3 1.234(6) . ?
C3 N4 1.332(7) . ?
N4 C4A 1.439(6) . ?
C4A C4B1 1.496(8) . ?
C4A C4B2 1.506(8) . ?
C4A C4 1.529(8) . ?
C4B1 C4B2 1.478(9) . ?
C4B1 C401 1.490(7) . ?
C4B2 C407 1.502(7) . ?
C401 C402 1.3900 . ?
C401 C406 1.3900 . ?
C402 C403 1.3900 . ?
C403 C404 1.3900 . ?
C404 C405 1.3900 . ?
C405 C406 1.3900 . ?
C407 C408 1.3900 . ?
C407 C412 1.3900 . ?
C408 C409 1.3900 . ?
C409 C410 1.3900 . ?
C410 C411 1.3900 . ?
C411 C412 1.3900 . ?
C4 O4 1.225(6) . ?
C4 NTB 1.338(7) . ?
NTB CT1B 1.464(8) . ?
CT1B CT2B 1.513(9) . ?
CT1B CT3B 1.516(8) . ?
C01C OUC 1.469(8) . ?
C01C C02C 1.477(11) . ?
C01C C03C 1.498(9) . ?
C01C C04C 1.521(12) . ?
OUC C0C 1.311(6) . ?
C0C O0C 1.192(6) . ?
C0C N5 1.376(8) . ?
N5 C5A 1.427(7) . ?
C5A C5B1 1.508(8) . ?
C5A C5 1.511(7) . ?
C5A C5B2 1.548(8) . ?
C5B1 C501 1.497(7) . ?
C5B1 C5B2 1.508(8) . ?
C5B2 C507 1.478(6) . ?
C501 C502 1.3900 . ?
C501 C506 1.3900 . ?
C502 C503 1.3900 . ?
C503 C504 1.3900 . ?
C504 C505 1.3900 . ?
C505 C506 1.3900 . ?
C507 C508 1.3900 . ?
C507 C512 1.3900 . ?
C508 C509 1.3900 . ?
C509 C510 1.3900 . ?
C510 C511 1.3900 . ?
C511 C512 1.3900 . ?
C5 O5 1.200(6) . ?
C5 N6 1.375(7) . ?
N6 C6A 1.433(7) . ?
C6A C6 1.505(7) . ?
C6A C6B2 1.527(8) . ?
C6A C6B1 1.532(8) . ?
C6B1 C6B2 1.474(9) . ?
C6B1 C601 1.502(7) . ?
C6B2 C607 1.495(8) . ?
C601 C602 1.3900 . ?
C601 C606 1.3900 . ?
C602 C603 1.3900 . ?
C603 C604 1.3900 . ?
C604 C605 1.3900 . ?
C605 C606 1.3900 . ?
C607 C608 1.3900 . ?
C607 C612 1.3900 . ?
C608 C609 1.3900 . ?
C609 C610 1.3900 . ?
C610 C611 1.3900 . ?
C611 C612 1.3900 . ?
C6 O6 1.233(6) . ?
C6 NTC 1.328(7) . ?
NTC CT1C 1.464(8) . ?
CT1C CT3C 1.477(10) . ?
CT1C CT2C 1.563(12) . ?
C1X C2X 1.508(16) . ?
C2X O3X 1.373(14) . ?
O3X C4X 1.44(2) . ?
C4X C5X 1.457(17) . ?
C1Y C2Y 1.469(19) . ?
C2Y O3Y 1.27(3) . ?
O3Y C4Y 1.38(3) . ?
C4Y C5Y 1.434(19) . ?
